data_7021000
loop_
_publ_author_name
'Khlebnikov, Vsevolod'
'Heckenroth, Marion'
'M\"uller-Bunz, Helge'
'Albrecht, Martin'

_publ_section_title
;
 Platinum(ii) and platinum(iv) complexes stabilized by abnormal/mesoionic
 C4-bound dicarbenes.
;
_journal_issue 12
_journal_name_full 'Dalton transactions (Cambridge, England : 2003)'
_journal_page_first 4197
_journal_page_last 4207
_journal_paper_doi 10.1039/c2dt32423g
_journal_volume 42
_journal_year 2013
_chemical_absolute_configuration ad
_chemical_formula_moiety 'C15 H24 Br4 N4 Pt, C2 H6 O S, 0.7 (C2 H3 N)'
_chemical_formula_sum 'C18.4 H32.1 Br4 N4.7 O Pt S'
_chemical_formula_weight 881.94
_chemical_name_systematic
;
?
;
_space_group_IT_number 4
_symmetry_cell_setting monoclinic
_symmetry_space_group_name_Hall 'P 2yb'
_symmetry_space_group_name_H-M 'P 1 21 1'
_atom_sites_solution_hydrogens geom
_atom_sites_solution_primary direct
_atom_sites_solution_secondary difmap
_audit_creation_method SHELXL-97
_cell_angle_alpha 90.00
_cell_angle_beta 90.272(2)
_cell_angle_gamma 90.00
_cell_formula_units_Z 2
_cell_length_a 9.5992(2)
_cell_length_b 14.1248(3)
_cell_length_c 10.3387(2)
_cell_measurement_reflns_used 18633
_cell_measurement_temperature 100(2)
_cell_measurement_theta_max 29.6712
_cell_measurement_theta_min 3.4866
_cell_volume 1401.78(5)
_computing_cell_refinement
;
CrysAlisPro, Agilent Technologies,
Version 1.171.34.49 (release 20-01-2011 CrysAlis171 .NET)
(compiled Jan 20 2011,15:58:25)
;
_computing_data_collection
;
CrysAlisPro, Agilent Technologies,
Version 1.171.34.49 (release 20-01-2011 CrysAlis171 .NET)
(compiled Jan 20 2011,15:58:25)
;
_computing_data_reduction
;
CrysAlisPro, Agilent Technologies,
Version 1.171.34.49 (release 20-01-2011 CrysAlis171 .NET)
(compiled Jan 20 2011,15:58:25)
;
_computing_molecular_graphics
;
PLATON (A. L. Spek, J. Appl. Cryst. 2003, 36, 7)
;
_computing_publication_material
;
PLATON (A. L. Spek, J. Appl. Cryst. 2003, 36, 7)
;
_computing_structure_refinement 'SHELXL-97 (Sheldrick, 2008)'
_computing_structure_solution 'SHELXS-97 (Sheldrick, 2008)'
_diffrn_ambient_temperature 100(2)
_diffrn_detector_area_resol_mean 10.3196
_diffrn_measured_fraction_theta_full 0.993
_diffrn_measured_fraction_theta_max 0.927
_diffrn_measurement_device_type 'SuperNova, Dual, Cu at zero, Atlas'
_diffrn_measurement_method '\w scans'
_diffrn_radiation_monochromator mirror
_diffrn_radiation_source 'SuperNova (Mo) X-ray Source'
_diffrn_radiation_type MoK\a
_diffrn_radiation_wavelength 0.71073
_diffrn_reflns_av_R_equivalents 0.0289
_diffrn_reflns_av_sigmaI/netI 0.0271
_diffrn_reflns_limit_h_max 12
_diffrn_reflns_limit_h_min -13
_diffrn_reflns_limit_k_max 19
_diffrn_reflns_limit_k_min -19
_diffrn_reflns_limit_l_max 13
_diffrn_reflns_limit_l_min -14
_diffrn_reflns_number 24869
_diffrn_reflns_theta_full 28.00
_diffrn_reflns_theta_max 29.74
_diffrn_reflns_theta_min 3.49
_exptl_absorpt_coefficient_mu 10.799
_exptl_absorpt_correction_T_max 0.305
_exptl_absorpt_correction_T_min 0.173
_exptl_absorpt_correction_type analytical
_exptl_absorpt_process_details
;
CrysAlisPro, Agilent Technologies,
Version 1.171.34.49 (release 20-01-2011 CrysAlis171 .NET)
(compiled Jan 20 2011,15:58:25)
Analytical numeric absorption correction using a multifaceted crystal
model based on expressions derived by R.C. Clark & J.S. Reid.
(Clark, R. C. & Reid, J. S. (1995). Acta Cryst. A51, 887-897)
;
_exptl_crystal_colour orange
_exptl_crystal_density_diffrn 2.089
_exptl_crystal_density_method 'not measured'
_exptl_crystal_description block
_exptl_crystal_F_000 834.8
_exptl_crystal_size_max 0.2619
_exptl_crystal_size_mid 0.1835
_exptl_crystal_size_min 0.1671
_platon_squeeze_details
;
PLATON: A.L. Spek, J. Appl. Cryst. 36 (2003), 7-13
PLATON version from 20.02.2011
;
_refine_diff_density_max 1.453
_refine_diff_density_min -1.112
_refine_diff_density_rms 0.136
_refine_ls_abs_structure_details 'Flack H D (1983), Acta Cryst. A39, 876-881'
_refine_ls_abs_structure_Flack 0.038(8)
_refine_ls_extinction_method none
_refine_ls_goodness_of_fit_ref 1.027
_refine_ls_hydrogen_treatment constr
_refine_ls_matrix_type full
_refine_ls_number_parameters 261
_refine_ls_number_reflns 6962
_refine_ls_number_restraints 1
_refine_ls_restrained_S_all 1.027
_refine_ls_R_factor_all 0.0338
_refine_ls_R_factor_gt 0.0331
_refine_ls_shift/su_max 0.001
_refine_ls_shift/su_mean 0.000
_refine_ls_structure_factor_coef Fsqd
_refine_ls_weighting_details 'calc w=1/[\s^2^(Fo^2^)+(0.0612P)^2^+1.8031P] where P=(Fo^2^+2Fc^2^)/3'
_refine_ls_weighting_scheme calc
_refine_ls_wR_factor_gt 0.0832
_refine_ls_wR_factor_ref 0.0838
_reflns_number_gt 6818
_reflns_number_total 6962
_reflns_threshold_expression I>2\s(I)
_cod_data_source_file c2dt32423g.txt
_cod_data_source_block alb97sqz(6a)
_cod_original_sg_symbol_H-M 'P 21'
_cod_original_formula_sum 'C18.40 H32.1 Br4 N4.70 O Pt S'
_cod_database_code 7021000

loop_
_symmetry_equiv_pos_as_xyz
'x, y, z'
'-x, y+1/2, -z'

loop_
_atom_site_label
_atom_site_type_symbol
_atom_site_fract_x
_atom_site_fract_y
_atom_site_fract_z
_atom_site_U_iso_or_equiv
_atom_site_adp_type
_atom_site_occupancy
_atom_site_symmetry_multiplicity
_atom_site_calc_flag
_atom_site_refinement_flags
Pt Pt 0.160578(19) 0.736136(15) 0.409446(17) 0.01508(6) Uani 1 1 d .
Br1 Br -0.04368(6) 0.76650(4) 0.54524(6) 0.02259(13) Uani 1 1 d .
Br2 Br 0.36621(6) 0.71007(4) 0.27135(6) 0.02450(14) Uani 1 1 d .
Br3 Br 0.25316(7) 0.61958(4) 0.57617(6) 0.02441(13) Uani 1 1 d .
Br4 Br 0.03373(7) 0.60263(4) 0.29410(6) 0.02427(13) Uani 1 1 d .
C1 C 0.0960(6) 0.8289(4) 0.2755(5) 0.0191(11) Uani 1 1 d .
C2 C 0.0682(6) 0.8151(5) 0.1483(6) 0.0239(12) Uani 1 1 d .
H2 H 0.0680 0.7558 0.1049 0.029 Uiso 1 1 calc R
N1 N 0.0401(6) 0.9020(4) 0.0924(5) 0.0238(11) Uani 1 1 d .
C8 C 0.0155(9) 0.9176(6) -0.0476(6) 0.0360(17) Uani 1 1 d .
H8 H -0.0419 0.9760 -0.0593 0.043 Uiso 1 1 calc R
C9 C -0.0630(13) 0.8335(8) -0.1038(8) 0.064(3) Uani 1 1 d .
H9A H -0.0082 0.7757 -0.0907 0.097 Uiso 1 1 calc R
H9B H -0.0784 0.8435 -0.1966 0.097 Uiso 1 1 calc R
H9C H -0.1530 0.8271 -0.0603 0.097 Uiso 1 1 calc R
C10 C 0.1519(10) 0.9309(11) -0.1132(9) 0.073(4) Uani 1 1 d .
H10A H 0.2044 0.9812 -0.0697 0.109 Uiso 1 1 calc R
H10B H 0.1359 0.9484 -0.2038 0.109 Uiso 1 1 calc R
H10C H 0.2051 0.8717 -0.1094 0.109 Uiso 1 1 calc R
C3 C 0.0469(6) 0.9697(4) 0.1822(6) 0.0224(12) Uani 1 1 d .
C11 C 0.0240(7) 1.0717(5) 0.1646(7) 0.0292(13) Uani 1 1 d .
H11A H -0.0129 1.0835 0.0776 0.044 Uiso 1 1 calc R
H11B H 0.1125 1.1054 0.1756 0.044 Uiso 1 1 calc R
H11C H -0.0429 1.0943 0.2290 0.044 Uiso 1 1 calc R
N2 N 0.0817(5) 0.9255(4) 0.2961(5) 0.0199(10) Uani 1 1 d .
C4 C 0.0982(6) 0.9718(4) 0.4212(6) 0.0206(11) Uani 1 1 d .
H4A H 0.0181 0.9568 0.4775 0.025 Uiso 1 1 calc R
H4B H 0.1025 1.0414 0.4098 0.025 Uiso 1 1 calc R
N3 N 0.2270(5) 0.9376(4) 0.4801(5) 0.0199(10) Uani 1 1 d .
C5 C 0.3255(6) 0.9936(4) 0.5362(6) 0.0184(10) Uani 1 1 d .
C12 C 0.3252(7) 1.0990(5) 0.5390(7) 0.0292(14) Uani 1 1 d .
H12A H 0.2390 1.1215 0.5790 0.044 Uiso 1 1 calc R
H12B H 0.3310 1.1235 0.4504 0.044 Uiso 1 1 calc R
H12C H 0.4054 1.1216 0.5893 0.044 Uiso 1 1 calc R
N4 N 0.4206(5) 0.9364(4) 0.5864(5) 0.0188(9) Uani 1 1 d .
C13 C 0.5476(6) 0.9669(5) 0.6608(7) 0.0282(13) Uani 1 1 d .
H13 H 0.5736 1.0322 0.6321 0.034 Uiso 1 1 calc R
C14 C 0.5146(9) 0.9701(7) 0.8034(7) 0.043(2) Uani 1 1 d .
H14A H 0.4386 1.0151 0.8183 0.065 Uiso 1 1 calc R
H14B H 0.5974 0.9903 0.8518 0.065 Uiso 1 1 calc R
H14C H 0.4862 0.9070 0.8325 0.065 Uiso 1 1 calc R
C15 C 0.6691(7) 0.9015(6) 0.6345(10) 0.046(2) Uani 1 1 d .
H15A H 0.6574 0.8428 0.6837 0.069 Uiso 1 1 calc R
H15B H 0.7561 0.9325 0.6610 0.069 Uiso 1 1 calc R
H15C H 0.6726 0.8869 0.5420 0.069 Uiso 1 1 calc R
C6 C 0.3832(6) 0.8424(4) 0.5629(6) 0.0209(11) Uani 1 1 d .
H6 H 0.4344 0.7881 0.5893 0.025 Uiso 1 1 calc R
C7 C 0.2614(6) 0.8416(4) 0.4957(6) 0.0188(11) Uani 1 1 d .
S S 0.6208(2) 0.89514(17) 0.1355(2) 0.0432(4) Uani 1 1 d .
O O 0.7179(7) 0.9690(5) 0.0836(6) 0.0515(16) Uani 1 1 d .
C16 C 0.4913(10) 0.9570(8) 0.2256(11) 0.059(3) Uani 1 1 d .
H16A H 0.5361 0.9927 0.2957 0.089 Uiso 1 1 calc R
H16B H 0.4253 0.9115 0.2623 0.089 Uiso 1 1 calc R
H16C H 0.4414 1.0008 0.1683 0.089 Uiso 1 1 calc R
C17 C 0.7142(10) 0.8402(13) 0.2651(13) 0.100(6) Uani 1 1 d .
H17A H 0.7826 0.7958 0.2298 0.150 Uiso 1 1 calc R
H17B H 0.6488 0.8059 0.3206 0.150 Uiso 1 1 calc R
H17C H 0.7623 0.8888 0.3161 0.150 Uiso 1 1 calc R

loop_
_atom_site_aniso_label
_atom_site_aniso_U_11
_atom_site_aniso_U_22
_atom_site_aniso_U_33
_atom_site_aniso_U_23
_atom_site_aniso_U_13
_atom_site_aniso_U_12
Pt 0.01866(9) 0.01270(10) 0.01386(9) -0.00022(7) -0.00188(6) 0.00076(7)
Br1 0.0220(3) 0.0231(3) 0.0227(3) -0.0047(2) 0.0039(2) -0.0015(2)
Br2 0.0252(3) 0.0235(3) 0.0248(3) 0.0016(2) 0.0041(2) 0.0057(2)
Br3 0.0329(3) 0.0197(3) 0.0206(3) 0.0029(2) -0.0053(2) 0.0016(2)
Br4 0.0337(3) 0.0178(3) 0.0212(3) -0.0041(2) -0.0047(2) -0.0021(2)
C1 0.018(2) 0.020(3) 0.019(3) -0.001(2) -0.002(2) 0.000(2)
C2 0.030(3) 0.022(3) 0.020(3) 0.002(2) -0.002(2) 0.004(2)
N1 0.028(2) 0.023(3) 0.021(2) 0.005(2) -0.0008(19) 0.007(2)
C8 0.057(4) 0.034(4) 0.017(3) 0.005(3) 0.002(3) 0.019(3)
C9 0.113(9) 0.058(6) 0.021(4) -0.004(4) -0.026(5) 0.004(6)
C10 0.065(6) 0.111(11) 0.042(5) 0.039(6) 0.027(5) 0.046(6)
C3 0.023(3) 0.021(3) 0.023(3) 0.001(2) 0.000(2) 0.003(2)
C11 0.038(3) 0.020(3) 0.029(3) 0.009(3) -0.002(3) 0.004(3)
N2 0.019(2) 0.019(3) 0.021(2) -0.0010(19) -0.0041(18) 0.0020(18)
C4 0.021(3) 0.016(3) 0.025(3) -0.001(2) -0.008(2) 0.005(2)
N3 0.022(2) 0.017(2) 0.021(2) -0.0023(19) -0.0029(18) 0.0032(18)
C5 0.020(2) 0.015(3) 0.020(3) -0.002(2) 0.000(2) -0.001(2)
C12 0.024(3) 0.021(3) 0.043(4) -0.004(3) -0.002(3) 0.001(2)
N4 0.019(2) 0.014(2) 0.023(2) 0.0002(19) -0.0039(18) -0.0027(17)
C13 0.021(3) 0.020(3) 0.044(4) -0.002(3) -0.006(3) -0.002(2)
C14 0.049(4) 0.051(5) 0.030(4) 0.007(3) -0.015(3) -0.024(4)
C15 0.020(3) 0.029(4) 0.088(7) -0.005(4) -0.015(4) 0.003(3)
C6 0.024(3) 0.016(3) 0.023(3) 0.003(2) -0.003(2) 0.001(2)
C7 0.023(3) 0.017(3) 0.016(3) 0.000(2) -0.003(2) 0.000(2)
S 0.0432(10) 0.0450(12) 0.0413(10) 0.0024(9) -0.0046(8) -0.0035(9)
O 0.050(3) 0.066(4) 0.039(3) 0.005(3) 0.000(3) -0.011(3)
C16 0.054(5) 0.047(6) 0.076(7) -0.020(5) 0.021(5) -0.014(4)
C17 0.033(4) 0.178(17) 0.089(9) 0.091(11) -0.017(5) -0.020(7)

loop_
_atom_type_symbol
_atom_type_description
_atom_type_scat_dispersion_real
_atom_type_scat_dispersion_imag
_atom_type_scat_source
C C 0.0033 0.0016 'International Tables Vol C Tables 4.2.6.8 and 6.1.1.4'
H H 0.0000 0.0000 'International Tables Vol C Tables 4.2.6.8 and 6.1.1.4'
N N 0.0061 0.0033 'International Tables Vol C Tables 4.2.6.8 and 6.1.1.4'
O O 0.0106 0.0060 'International Tables Vol C Tables 4.2.6.8 and 6.1.1.4'
S S 0.1246 0.1234 'International Tables Vol C Tables 4.2.6.8 and 6.1.1.4'
Br Br -0.2901 2.4595 'International Tables Vol C Tables 4.2.6.8 and 6.1.1.4'
Pt Pt -1.7033 8.3905 'International Tables Vol C Tables 4.2.6.8 and 6.1.1.4'

loop_
_geom_angle_atom_site_label_1
_geom_angle_atom_site_label_2
_geom_angle_atom_site_label_3
_geom_angle
C7 Pt C1 88.2(2)
C7 Pt Br1 90.05(17)
C1 Pt Br1 92.06(17)
C7 Pt Br2 88.99(17)
C1 Pt Br2 86.75(16)
Br1 Pt Br2 178.49(2)
C7 Pt Br4 178.67(17)
C1 Pt Br4 90.87(17)
Br1 Pt Br4 90.91(2)
Br2 Pt Br4 90.03(2)
C7 Pt Br3 90.76(17)
C1 Pt Br3 177.53(16)
Br1 Pt Br3 90.17(2)
Br2 Pt Br3 91.01(2)
Br4 Pt Br3 90.16(2)
C2 C1 N2 105.8(5)
C2 C1 Pt 129.5(5)
N2 C1 Pt 124.6(4)
C1 C2 N1 108.3(6)
C1 C2 H2 125.8
N1 C2 H2 125.8
C3 N1 C2 109.7(5)
C3 N1 C8 125.4(6)
C2 N1 C8 124.7(6)
N1 C8 C10 109.1(7)
N1 C8 C9 109.5(6)
C10 C8 C9 111.1(9)
N1 C8 H8 109.0
C10 C8 H8 109.0
C9 C8 H8 109.0
C8 C9 H9A 109.5
C8 C9 H9B 109.5
H9A C9 H9B 109.5
C8 C9 H9C 109.5
H9A C9 H9C 109.5
H9B C9 H9C 109.5
C8 C10 H10A 109.5
C8 C10 H10B 109.5
H10A C10 H10B 109.5
C8 C10 H10C 109.5
H10A C10 H10C 109.5
H10B C10 H10C 109.5
N1 C3 N2 106.3(5)
N1 C3 C11 127.7(6)
N2 C3 C11 126.0(6)
C3 C11 H11A 109.5
C3 C11 H11B 109.5
H11A C11 H11B 109.5
C3 C11 H11C 109.5
H11A C11 H11C 109.5
H11B C11 H11C 109.5
C3 N2 C1 109.8(5)
C3 N2 C4 125.5(5)
C1 N2 C4 124.6(5)
N2 C4 N3 108.0(5)
N2 C4 H4A 110.1
N3 C4 H4A 110.1
N2 C4 H4B 110.1
N3 C4 H4B 110.1
H4A C4 H4B 108.4
C5 N3 C7 110.5(5)
C5 N3 C4 124.8(5)
C7 N3 C4 124.5(5)
N4 C5 N3 106.8(5)
N4 C5 C12 127.2(5)
N3 C5 C12 126.0(5)
C5 C12 H12A 109.5
C5 C12 H12B 109.5
H12A C12 H12B 109.5
C5 C12 H12C 109.5
H12A C12 H12C 109.5
H12B C12 H12C 109.5
C5 N4 C6 109.6(5)
C5 N4 C13 125.6(5)
C6 N4 C13 124.8(5)
N4 C13 C14 109.5(5)
N4 C13 C15 110.9(6)
C14 C13 C15 111.0(7)
N4 C13 H13 108.4
C14 C13 H13 108.4
C15 C13 H13 108.4
C13 C14 H14A 109.5
C13 C14 H14B 109.5
H14A C14 H14B 109.5
C13 C14 H14C 109.5
H14A C14 H14C 109.5
H14B C14 H14C 109.5
C13 C15 H15A 109.5
C13 C15 H15B 109.5
H15A C15 H15B 109.5
C13 C15 H15C 109.5
H15A C15 H15C 109.5
H15B C15 H15C 109.5
C7 C6 N4 108.5(5)
C7 C6 H6 125.7
N4 C6 H6 125.7
C6 C7 N3 104.6(5)
C6 C7 Pt 130.8(5)
N3 C7 Pt 124.0(4)
O S C16 106.4(5)
O S C17 105.1(5)
C16 S C17 99.7(7)
S C16 H16A 109.5
S C16 H16B 109.5
H16A C16 H16B 109.5
S C16 H16C 109.5
H16A C16 H16C 109.5
H16B C16 H16C 109.5
S C17 H17A 109.5
S C17 H17B 109.5
H17A C17 H17B 109.5
S C17 H17C 109.5
H17A C17 H17C 109.5
H17B C17 H17C 109.5

loop_
_geom_bond_atom_site_label_1
_geom_bond_atom_site_label_2
_geom_bond_distance
Pt C7 1.985(6)
Pt C1 2.003(6)
Pt Br1 2.4547(6)
Pt Br2 2.4692(6)
Pt Br4 2.5391(6)
Pt Br3 2.5410(6)
C1 C2 1.355(8)
C1 N2 1.387(8)
C2 N1 1.383(8)
C2 H2 0.9500
N1 C3 1.335(8)
N1 C8 1.482(8)
C8 C10 1.489(12)
C8 C9 1.521(13)
C8 H8 1.0000
C9 H9A 0.9800
C9 H9B 0.9800
C9 H9C 0.9800
C10 H10A 0.9800
C10 H10B 0.9800
C10 H10C 0.9800
C3 N2 1.374(8)
C3 C11 1.468(9)
C11 H11A 0.9800
C11 H11B 0.9800
C11 H11C 0.9800
N2 C4 1.458(7)
C4 N3 1.458(7)
C4 H4A 0.9900
C4 H4B 0.9900
N3 C5 1.360(7)
N3 C7 1.405(8)
C5 N4 1.324(7)
C5 C12 1.489(9)
C12 H12A 0.9800
C12 H12B 0.9800
C12 H12C 0.9800
N4 C6 1.396(8)
N4 C13 1.502(8)
C13 C14 1.510(11)
C13 C15 1.513(10)
C13 H13 1.0000
C14 H14A 0.9800
C14 H14B 0.9800
C14 H14C 0.9800
C15 H15A 0.9800
C15 H15B 0.9800
C15 H15C 0.9800
C6 C7 1.357(8)
C6 H6 0.9500
S O 1.500(7)
S C16 1.786(10)
S C17 1.787(10)
C16 H16A 0.9800
C16 H16B 0.9800
C16 H16C 0.9800
C17 H17A 0.9800
C17 H17B 0.9800
C17 H17C 0.9800

loop_
_geom_torsion_atom_site_label_1
_geom_torsion_atom_site_label_2
_geom_torsion_atom_site_label_3
_geom_torsion_atom_site_label_4
_geom_torsion
C7 Pt C1 C2 148.5(6)
Br1 Pt C1 C2 -121.5(6)
Br2 Pt C1 C2 59.4(6)
Br4 Pt C1 C2 -30.6(6)
C7 Pt C1 N2 -25.9(5)
Br1 Pt C1 N2 64.0(5)
Br2 Pt C1 N2 -115.0(5)
Br4 Pt C1 N2 155.0(5)
N2 C1 C2 N1 1.1(7)
Pt C1 C2 N1 -174.2(4)
C1 C2 N1 C3 -1.2(7)
C1 C2 N1 C8 175.0(6)
C3 N1 C8 C10 89.7(9)
C2 N1 C8 C10 -86.0(10)
C3 N1 C8 C9 -148.5(7)
C2 N1 C8 C9 35.8(10)
C2 N1 C3 N2 0.8(7)
C8 N1 C3 N2 -175.4(6)
C2 N1 C3 C11 -179.9(6)
C8 N1 C3 C11 3.9(11)
N1 C3 N2 C1 -0.2(7)
C11 C3 N2 C1 -179.4(6)
N1 C3 N2 C4 -178.8(5)
C11 C3 N2 C4 1.9(10)
C2 C1 N2 C3 -0.6(7)
Pt C1 N2 C3 175.0(4)
C2 C1 N2 C4 178.1(5)
Pt C1 N2 C4 -6.4(8)
C3 N2 C4 N3 -133.4(6)
C1 N2 C4 N3 48.2(7)
N2 C4 N3 C5 133.3(6)
N2 C4 N3 C7 -52.0(7)
C7 N3 C5 N4 0.1(7)
C4 N3 C5 N4 175.4(5)
C7 N3 C5 C12 179.8(6)
C4 N3 C5 C12 -4.9(10)
N3 C5 N4 C6 -0.1(7)
C12 C5 N4 C6 -179.8(6)
N3 C5 N4 C13 -178.6(5)
C12 C5 N4 C13 1.7(10)
C5 N4 C13 C14 91.7(8)
C6 N4 C13 C14 -86.5(8)
C5 N4 C13 C15 -145.4(7)
C6 N4 C13 C15 36.4(9)
C5 N4 C6 C7 0.1(7)
C13 N4 C6 C7 178.6(5)
N4 C6 C7 N3 -0.1(7)
N4 C6 C7 Pt 170.7(4)
C5 N3 C7 C6 0.0(7)
C4 N3 C7 C6 -175.3(5)
C5 N3 C7 Pt -171.5(4)
C4 N3 C7 Pt 13.1(8)
C1 Pt C7 C6 -146.6(6)
Br1 Pt C7 C6 121.4(6)
Br2 Pt C7 C6 -59.8(6)
Br3 Pt C7 C6 31.2(6)
C1 Pt C7 N3 22.6(5)
Br1 Pt C7 N3 -69.5(5)
Br2 Pt C7 N3 109.4(5)
Br3 Pt C7 N3 -159.6(5)

loop_
_platon_squeeze_void_nr
_platon_squeeze_void_average_x
_platon_squeeze_void_average_y
_platon_squeeze_void_average_z
_platon_squeeze_void_volume
_platon_squeeze_void_count_electrons
_platon_squeeze_void_content
1 0.474 0.186 1.056 100 15 '0.7 (C2 H3 N)'
2 0.525 0.686 0.944 100 15 '0.7 (C2 H3 N)'
